data_4034659
loop_
_publ_author_name
'Achar, Tapas Kumar'
'Biswas, Jyoti Prasad'
'Porey, Sandip'
'Pal, Tapas'
'Ramakrishna, Kankanala'
'Maiti, Siddhartha'
'Maiti, Debabrata'

_publ_section_title
;
 Palladium-Catalyzed Template Directed C-5 Selective Olefination of
 Thiazoles.
;
_journal_issue 12
_journal_name_full 'The Journal of organic chemistry'
_journal_page_first 8315
_journal_page_last 8321
_journal_paper_doi 10.1021/acs.joc.9b01074
_journal_volume 84
_journal_year 2019
_chemical_formula_moiety 'C11 H13 N O2 S'
_chemical_formula_sum 'C11 H13 N O2 S'
_chemical_formula_weight 223.29
_space_group_crystal_system monoclinic
_space_group_IT_number 14
_space_group_name_Hall '-P 2yn'
_space_group_name_H-M_alt 'P 1 21/n 1'
_atom_sites_solution_hydrogens geom
_atom_sites_solution_primary direct
_audit_creation_date 2019-02-25
_audit_creation_method
;
Olex2 1.2-alpha
(compiled 2018.07.26 svn.r3523 for OlexSys, GUI svn.r5532)
;
_cell_angle_alpha 90
_cell_angle_beta 104.709(15)
_cell_angle_gamma 90
_cell_formula_units_Z 4
_cell_length_a 11.2985(15)
_cell_length_b 6.4748(9)
_cell_length_c 15.103(2)
_cell_measurement_reflns_used 1196
_cell_measurement_temperature 150
_cell_measurement_theta_max 29.5170
_cell_measurement_theta_min 3.4280
_cell_volume 1068.7(3)
_computing_cell_refinement 'CrysAlisPro 1.171.39.46 (Rigaku OD, 2018)'
_computing_data_collection 'CrysAlisPro 1.171.39.46 (Rigaku OD, 2018)'
_computing_data_reduction 'CrysAlisPro 1.171.39.46 (Rigaku OD, 2018)'
_computing_molecular_graphics 'Olex2 (Dolomanov et al., 2009)'
_computing_publication_material 'Olex2 (Dolomanov et al., 2009)'
_computing_structure_refinement 'ShelXL (Sheldrick, 2015)'
_computing_structure_solution 'ShelXT (Sheldrick, 2015)'
_diffrn_ambient_temperature 150
_diffrn_detector 'CCD plate'
_diffrn_detector_area_resol_mean 28.5714
_diffrn_detector_type 'Rigaku Saturn724+'
_diffrn_measured_fraction_theta_full 0.998
_diffrn_measured_fraction_theta_max 0.998
_diffrn_measurement_details
;
List of Runs (angles in degrees, time in seconds):

  # Type    Start    End  Width  t~exp~   \w     \q     \k     \f   Frames
--------------------------------------------------------------------------
  1  \w   -110.00  70.00   0.50    8.00    --  -20.00   0.00-108.00  360
  2  \w    -87.00 -81.00   0.50    8.00    --  -20.00 -72.00 108.00   12
;
_diffrn_measurement_device 'abstract diffractometer'
_diffrn_measurement_device_type 'dtrek-CrysAlisPro-abstract goniometer imported rigaku-d*trek images'
_diffrn_measurement_method '\w scans'
_diffrn_measurement_specimen_support 'Mitegen 50um'
_diffrn_orient_matrix_type 'CrysAlisPro convention (1999,Acta A55,543-557)'
_diffrn_orient_matrix_UB_11 0.0229191000
_diffrn_orient_matrix_UB_12 0.0654753000
_diffrn_orient_matrix_UB_13 0.0381587000
_diffrn_orient_matrix_UB_21 -0.0583264000
_diffrn_orient_matrix_UB_22 0.0001468000
_diffrn_orient_matrix_UB_23 0.0095355000
_diffrn_orient_matrix_UB_31 0.0169397000
_diffrn_orient_matrix_UB_32 -0.0878279000
_diffrn_orient_matrix_UB_33 0.0284607000
_diffrn_radiation_collimation 0.3
_diffrn_radiation_monochromator graphite
_diffrn_radiation_probe x-ray
_diffrn_radiation_type MoK\a
_diffrn_radiation_wavelength 0.71073
_diffrn_reflns_av_R_equivalents 0.0800
_diffrn_reflns_av_unetI/netI 0.1421
_diffrn_reflns_Laue_measured_fraction_full 0.998
_diffrn_reflns_Laue_measured_fraction_max 0.998
_diffrn_reflns_limit_h_max 13
_diffrn_reflns_limit_h_min -13
_diffrn_reflns_limit_k_max 5
_diffrn_reflns_limit_k_min -7
_diffrn_reflns_limit_l_max 12
_diffrn_reflns_limit_l_min -17
_diffrn_reflns_number 3592
_diffrn_reflns_point_group_measured_fraction_full 0.998
_diffrn_reflns_point_group_measured_fraction_max 0.998
_diffrn_reflns_theta_full 24.999
_diffrn_reflns_theta_max 24.999
_diffrn_reflns_theta_min 2.596
_diffrn_source 'fine-focus sealed X-ray tube'
_diffrn_source_current 24.0
_diffrn_source_power 1.2
_diffrn_source_target Mo
_diffrn_source_type 'Enhance (Mo) X-ray Source'
_diffrn_source_voltage 50.0
_exptl_absorpt_coefficient_mu 0.281
_exptl_absorpt_correction_T_max 1.00000
_exptl_absorpt_correction_T_min 0.28081
_exptl_absorpt_correction_type multi-scan
_exptl_absorpt_process_details
;
CrysAlisPro 1.171.39.46 (Rigaku Oxford Diffraction, 2018)
Empirical absorption correction using spherical harmonics,
 implemented in SCALE3 ABSPACK scaling algorithm.
;
_exptl_crystal_colour 'clear light colourless'
_exptl_crystal_colour_lustre clear
_exptl_crystal_colour_modifier light
_exptl_crystal_colour_primary colourless
_exptl_crystal_density_diffrn 1.388
_exptl_crystal_description plate
_exptl_crystal_F_000 472
_exptl_crystal_size_max 0.098
_exptl_crystal_size_mid 0.068
_exptl_crystal_size_min 0.03
_refine_diff_density_max 0.383
_refine_diff_density_min -0.468
_refine_diff_density_rms 0.127
_refine_ls_extinction_method none
_refine_ls_goodness_of_fit_ref 1.058
_refine_ls_hydrogen_treatment constr
_refine_ls_matrix_type full
_refine_ls_number_parameters 138
_refine_ls_number_reflns 1881
_refine_ls_number_restraints 0
_refine_ls_restrained_S_all 1.058
_refine_ls_R_factor_all 0.1298
_refine_ls_R_factor_gt 0.0705
_refine_ls_shift/su_max 0.000
_refine_ls_shift/su_mean 0.000
_refine_ls_structure_factor_coef Fsqd
_refine_ls_weighting_details 'w=1/[\s^2^(Fo^2^)+(0.0532P)^2^+0.5086P] where P=(Fo^2^+2Fc^2^)/3'
_refine_ls_weighting_scheme calc
_refine_ls_wR_factor_gt 0.1410
_refine_ls_wR_factor_ref 0.1860
_reflns_Friedel_coverage 0.000
_reflns_number_gt 1123
_reflns_number_total 1881
_reflns_threshold_expression 'I > 2\s(I)'
_cod_data_source_file jo9b01074_si_003.cif
_cod_data_source_block dm-ta-361-e3_mo
_cod_depositor_comments
;

2020-10-10
Z value and formula fixed to values more according to usual
chemical conventions.                 miguel
;
_cod_original_formula_weight 178.63
_cod_original_formula_moiety '0.8(C11 H13 N O2 S)'
_cod_original_formula_units_Z 5
_cod_original_cell_volume 1068.6(3)
_cod_original_formula_sum 'C8.80 H10.40 N0.80 O1.60 S0.80'
_cod_database_code 4034659
_shelx_shelxl_version_number 2018/3
_shelx_space_group_comment
;
The symmetry employed for this shelxl refinement is uniquely defined
by the following loop, which should always be used as a source of
symmetry information in preference to the above space-group names.
They are only intended as comments.
;
_shelx_estimated_absorpt_t_max 0.992
_shelx_estimated_absorpt_t_min 0.973
_reflns_odcompleteness_completeness 88.11
_reflns_odcompleteness_iscentric 1
_reflns_odcompleteness_theta 30.93
_olex2_refinement_description
;
1. Fixed Uiso
 At 1.2 times of:
  All C(H) groups, All C(H,H) groups
 At 1.5 times of:
  All C(H,H,H) groups
2.a Ternary CH refined with riding coordinates:
 C008(H008)
2.b Secondary CH2 refined with riding coordinates:
 C00C(H00E,H00F), C1(H1A,H1B)
2.c Aromatic/amide H refined with riding coordinates:
 C00A(H00D), C00D(H00G)
2.d Idealised Me refined as rotating group:
 C009(H00A,H00B,H00C), C00E(H00H,H00I,H00J)
;
_olex2_submission_special_instructions 'No special instructions were received'
_oxdiff_exptl_absorpt_empirical_details
;
Empirical correction (ABSPACK) includes:
- Absorption correction using spherical harmonics
- Frame scaling
;
_oxdiff_exptl_absorpt_empirical_full_max 1.971
_oxdiff_exptl_absorpt_empirical_full_min 0.547

loop_
_space_group_symop_operation_xyz
'x, y, z'
'-x+1/2, y+1/2, -z+1/2'
'-x, -y, -z'
'x-1/2, -y-1/2, z-1/2'

loop_
_atom_site_label
_atom_site_type_symbol
_atom_site_fract_x
_atom_site_fract_y
_atom_site_fract_z
_atom_site_U_iso_or_equiv
_atom_site_adp_type
_atom_site_occupancy
_atom_site_site_symmetry_order
_atom_site_calc_flag
_atom_site_refinement_flags_posn
S01 S 0.58301(12) 0.15603(19) 0.63822(8) 0.0339(4) Uani 1 1 d .
O002 O 0.2012(3) 0.0971(5) 0.4706(2) 0.0349(9) Uani 1 1 d .
O003 O 0.2027(3) 0.0213(5) 0.6163(2) 0.0383(10) Uani 1 1 d .
N004 N 0.6323(4) -0.0342(6) 0.7915(3) 0.0312(10) Uani 1 1 d .
C005 C 0.5287(4) 0.0839(6) 0.7871(3) 0.0255(11) Uani 1 1 d .
C006 C 0.2341(4) 0.1296(7) 0.5623(3) 0.0262(11) Uani 1 1 d .
C007 C 0.3103(4) 0.3168(7) 0.5865(3) 0.0227(11) Uani 1 1 d .
C008 C 0.3819(4) 0.3463(7) 0.6850(3) 0.0264(11) Uani 1 1 d .
H008 H 0.326945 0.328401 0.727010 0.032 Uiso 1 1 calc R
C009 C 0.1222(5) -0.0797(7) 0.4395(3) 0.0346(13) Uani 1 1 d .
H00A H 0.141133 -0.139234 0.385043 0.052 Uiso 1 1 calc GR
H00B H 0.036483 -0.035270 0.424389 0.052 Uiso 1 1 calc GR
H00C H 0.135691 -0.183835 0.488159 0.052 Uiso 1 1 calc GR
C00A C 0.3274(4) 0.4671(7) 0.5315(3) 0.0275(11) Uani 1 1 d .
H00D H 0.291399 0.470506 0.467426 0.033 Uiso 1 1 calc R
C00B C 0.4893(4) 0.1982(7) 0.7112(3) 0.0264(11) Uani 1 1 d .
C00C C 0.4106(4) 0.6310(7) 0.5832(3) 0.0306(12) Uani 1 1 d .
H00E H 0.374935 0.770203 0.567837 0.037 Uiso 1 1 calc R
H00F H 0.491710 0.625776 0.569536 0.037 Uiso 1 1 calc R
C00D C 0.6690(4) -0.0091(7) 0.7173(3) 0.0320(12) Uani 1 1 d .
H00G H 0.739002 -0.077786 0.707704 0.038 Uiso 1 1 calc R
C00E C 0.4694(5) 0.0657(8) 0.8655(3) 0.0360(13) Uani 1 1 d .
H00H H 0.432215 -0.071251 0.864493 0.054 Uiso 1 1 calc GR
H00I H 0.406054 0.171936 0.859519 0.054 Uiso 1 1 calc GR
H00J H 0.531335 0.084729 0.923476 0.054 Uiso 1 1 calc GR
C1 C 0.4205(5) 0.5787(7) 0.6827(3) 0.0338(12) Uani 1 1 d .
H1A H 0.365669 0.668285 0.707570 0.041 Uiso 1 1 calc R
H1B H 0.505542 0.598752 0.719806 0.041 Uiso 1 1 calc R

loop_
_atom_site_aniso_label
_atom_site_aniso_U_11
_atom_site_aniso_U_22
_atom_site_aniso_U_33
_atom_site_aniso_U_23
_atom_site_aniso_U_13
_atom_site_aniso_U_12
S01 0.0304(8) 0.0436(9) 0.0291(8) 0.0065(6) 0.0101(6) 0.0031(6)
O002 0.035(2) 0.038(2) 0.0287(19) -0.0017(16) 0.0023(16) -0.0077(16)
O003 0.048(2) 0.040(2) 0.026(2) -0.0007(16) 0.0080(17) -0.0162(17)
N004 0.030(2) 0.031(2) 0.031(2) 0.0033(19) 0.0046(19) 0.0041(19)
C005 0.032(3) 0.020(2) 0.022(3) 0.001(2) 0.004(2) -0.005(2)
C006 0.021(3) 0.033(3) 0.022(3) 0.000(2) -0.001(2) 0.006(2)
C007 0.017(2) 0.028(3) 0.023(2) 0.001(2) 0.0041(19) 0.002(2)
C008 0.018(2) 0.036(3) 0.022(2) -0.001(2) 0.000(2) 0.001(2)
C009 0.036(3) 0.038(3) 0.028(3) -0.014(2) 0.006(2) -0.013(2)
C00A 0.022(2) 0.037(3) 0.020(2) 0.000(2) 0.000(2) 0.001(2)
C00B 0.027(3) 0.034(3) 0.020(2) 0.004(2) 0.010(2) -0.003(2)
C00C 0.032(3) 0.029(3) 0.030(3) 0.005(2) 0.006(2) 0.000(2)
C00D 0.025(3) 0.036(3) 0.034(3) 0.006(2) 0.006(2) 0.000(2)
C00E 0.040(3) 0.041(3) 0.027(3) 0.007(2) 0.010(2) 0.002(3)
C1 0.037(3) 0.033(3) 0.028(3) -0.003(2) 0.000(2) -0.001(2)

loop_
_atom_type_symbol
_atom_type_description
_atom_type_scat_dispersion_real
_atom_type_scat_dispersion_imag
_atom_type_scat_source
C C 0.0033 0.0016 'International Tables Vol C Tables 4.2.6.8 and 6.1.1.4'
H H 0.0000 0.0000 'International Tables Vol C Tables 4.2.6.8 and 6.1.1.4'
N N 0.0061 0.0033 'International Tables Vol C Tables 4.2.6.8 and 6.1.1.4'
O O 0.0106 0.0060 'International Tables Vol C Tables 4.2.6.8 and 6.1.1.4'
S S 0.1246 0.1234 'International Tables Vol C Tables 4.2.6.8 and 6.1.1.4'

loop_
_geom_angle_atom_site_label_1
_geom_angle_atom_site_label_2
_geom_angle_atom_site_label_3
_geom_angle
C00D S01 C00B 89.1(2)
C006 O002 C009 116.0(4)
C00D N004 C005 109.9(4)
N004 C005 C00E 117.3(4)
C00B C005 N004 116.0(4)
C00B C005 C00E 126.7(4)
O002 C006 C007 111.8(4)
O003 C006 O002 123.6(4)
O003 C006 C007 124.6(4)
C006 C007 C008 118.6(4)
C00A C007 C006 128.0(4)
C00A C007 C008 113.4(4)
C007 C008 H008 110.2
C007 C008 C00B 111.6(4)
C007 C008 C1 100.4(3)
C00B C008 H008 110.2
C00B C008 C1 113.7(4)
C1 C008 H008 110.2
O002 C009 H00A 109.5
O002 C009 H00B 109.5
O002 C009 H00C 109.5
H00A C009 H00B 109.5
H00A C009 H00C 109.5
H00B C009 H00C 109.5
C007 C00A H00D 124.3
C007 C00A C00C 111.4(4)
C00C C00A H00D 124.3
C005 C00B S01 109.4(4)
C005 C00B C008 129.8(4)
C008 C00B S01 120.8(3)
C00A C00C H00E 111.0
C00A C00C H00F 111.0
C00A C00C C1 103.7(4)
H00E C00C H00F 109.0
C1 C00C H00E 111.0
C1 C00C H00F 111.0
S01 C00D H00G 122.2
N004 C00D S01 115.5(4)
N004 C00D H00G 122.2
C005 C00E H00H 109.5
C005 C00E H00I 109.5
C005 C00E H00J 109.5
H00H C00E H00I 109.5
H00H C00E H00J 109.5
H00I C00E H00J 109.5
C008 C1 H1A 110.4
C008 C1 H1B 110.4
C00C C1 C008 106.6(4)
C00C C1 H1A 110.4
C00C C1 H1B 110.4
H1A C1 H1B 108.6

loop_
_geom_bond_atom_site_label_1
_geom_bond_atom_site_label_2
_geom_bond_distance
S01 C00B 1.733(5)
S01 C00D 1.710(5)
O002 C006 1.357(5)
O002 C009 1.455(5)
O003 C006 1.196(5)
N004 C005 1.385(6)
N004 C00D 1.300(6)
C005 C00B 1.343(6)
C005 C00E 1.505(6)
C006 C007 1.478(6)
C007 C008 1.514(6)
C007 C00A 1.325(6)
C008 H008 1.0000
C008 C00B 1.518(6)
C008 C1 1.570(6)
C009 H00A 0.9800
C009 H00B 0.9800
C009 H00C 0.9800
C00A H00D 0.9500
C00A C00C 1.499(6)
C00C H00E 0.9900
C00C H00F 0.9900
C00C C1 1.517(6)
C00D H00G 0.9500
C00E H00H 0.9800
C00E H00I 0.9800
C00E H00J 0.9800
C1 H1A 0.9900
C1 H1B 0.9900

loop_
_geom_torsion_atom_site_label_1
_geom_torsion_atom_site_label_2
_geom_torsion_atom_site_label_3
_geom_torsion_atom_site_label_4
_geom_torsion
O002 C006 C007 C008 -164.3(4)
O002 C006 C007 C00A 14.3(7)
O003 C006 C007 C008 17.1(7)
O003 C006 C007 C00A -164.3(5)
N004 C005 C00B S01 1.2(5)
N004 C005 C00B C008 -178.7(4)
C005 N004 C00D S01 0.0(5)
C006 C007 C008 C00B 72.0(5)
C006 C007 C008 C1 -167.1(4)
C006 C007 C00A C00C 179.3(4)
C007 C008 C00B S01 44.1(5)
C007 C008 C00B C005 -135.9(5)
C007 C008 C1 C00C -20.3(5)
C007 C00A C00C C1 -11.6(5)
C008 C007 C00A C00C -2.0(6)
C009 O002 C006 O003 0.8(7)
C009 O002 C006 C007 -177.9(4)
C00A C007 C008 C00B -106.8(5)
C00A C007 C008 C1 14.0(5)
C00A C00C C1 C008 19.8(5)
C00B S01 C00D N004 0.6(4)
C00B C008 C1 C00C 99.0(4)
C00D S01 C00B C005 -1.0(4)
C00D S01 C00B C008 179.0(4)
C00D N004 C005 C00B -0.8(6)
C00D N004 C005 C00E 177.0(4)
C00E C005 C00B S01 -176.4(4)
C00E C005 C00B C008 3.7(8)
C1 C008 C00B S01 -68.6(5)
C1 C008 C00B C005 111.4(5)
